data_7715003
loop_
_publ_author_name
'Selakovi&#x107;, Sne&#x17e;ana'
'Rodi&#x107;, Marko V'
'Novakovi&#x107;, Irena'
'Mati&#x107;, Ivana Z'
'Stanojkovi&#x107;, Tatjana'
'Pirkovi&#x107;, Andrea'
'&#x17d;ivkovi&#x107;, Lada'
'Spremo-Potparevi&#x107;, Biljana'
'Mil&#x10d;i&#x107;, Milo&#x161;'
'Medakovi&#x107;, Vesna'
'Dimiza, Filitsa'
'Psomas, George'
'An&#x111;elkovi&#x107;, Katarina'
'&#x160;umar-Ristovi&#x107;, Maja'

_publ_section_title
;
 Cu(II) complexes with a salicylaldehyde derivative and &#x3b1;-diimines
 as co-ligands: synthesis, characterization, biological activity.
 Experimental and theoretical approach.
;
_journal_issue 6
_journal_name_full 'Dalton transactions (Cambridge, England : 2003)'
_journal_page_first 2770
_journal_page_last 2788
_journal_paper_doi 10.1039/d3dt03862a
_journal_volume 53
_journal_year 2024
_chemical_formula_moiety 'C19 H15 B Cu F4 N2 O4'
_chemical_formula_sum 'C19 H15 B Cu F4 N2 O4'
_chemical_formula_weight 485.68
_chemical_name_common '(methyl 3-formyl-4-hydroxybenzoate)(2,2'-bipyridine)tetrafluoroboratecopper(II)'
_chemical_name_systematic '(methyl 3-formyl-4-hydroxybenzoate)(2,2'-bipyridine)tetrafluoroboratecopper(II)'
_space_group_crystal_system triclinic
_space_group_IT_number 2
_space_group_name_Hall '-P 1'
_space_group_name_H-M_alt 'P -1'
_atom_sites_solution_hydrogens geom
_atom_sites_solution_primary dual
_audit_creation_method SHELXL-2018/3
_audit_update_record
;
2023-12-14 deposited with the CCDC.	2023-12-21 downloaded from the CCDC.
;
_cell_angle_alpha 102.877(2)
_cell_angle_beta 104.810(2)
_cell_angle_gamma 92.033(2)
_cell_formula_units_Z 2
_cell_length_a 9.1227(2)
_cell_length_b 10.2404(2)
_cell_length_c 11.1777(2)
_cell_measurement_reflns_used 7182
_cell_measurement_temperature 295(2)
_cell_measurement_theta_max 28.4160
_cell_measurement_theta_min 2.4590
_cell_volume 979.40(4)
_computing_cell_refinement 'CrysAlisPro 1.171.40.82a (Rigaku OD, 2020)'
_computing_data_collection 'CrysAlisPro 1.171.40.82a (Rigaku OD, 2020)'
_computing_data_reduction 'CrysAlisPro 1.171.40.82a (Rigaku OD, 2020)'
_computing_molecular_graphics 'Mercury (Macrae et al., 2020)'
_computing_publication_material 'PLATON (Spek, 2009)'
_computing_structure_refinement 'SHELXL-2018/3 (Sheldrick, 2018)'
_computing_structure_solution 'SHELXT 2018/2 (Sheldrick, 2018)'
_diffrn_ambient_temperature 295(2)
_diffrn_detector_area_resol_mean 16.3280
_diffrn_measured_fraction_theta_full 1.000
_diffrn_measured_fraction_theta_max 1.000
_diffrn_measurement_device_type 'Xcalibur, Sapphire3, Gemini'
_diffrn_measurement_method '\w and \f scans'
_diffrn_radiation_type MoK\a
_diffrn_radiation_wavelength 0.71073
_diffrn_reflns_av_R_equivalents 0.0205
_diffrn_reflns_av_unetI/netI 0.0163
_diffrn_reflns_Laue_measured_fraction_full 1.000
_diffrn_reflns_Laue_measured_fraction_max 1.000
_diffrn_reflns_limit_h_max 11
_diffrn_reflns_limit_h_min -11
_diffrn_reflns_limit_k_max 12
_diffrn_reflns_limit_k_min -12
_diffrn_reflns_limit_l_max 13
_diffrn_reflns_limit_l_min -13
_diffrn_reflns_number 16006
_diffrn_reflns_point_group_measured_fraction_full 1.000
_diffrn_reflns_point_group_measured_fraction_max 1.000
_diffrn_reflns_theta_full 25.242
_diffrn_reflns_theta_max 26.365
_diffrn_reflns_theta_min 2.050
_diffrn_source 'fine-focus sealed X-ray tube'
_exptl_absorpt_coefficient_mu 1.182
_exptl_absorpt_correction_T_max 1.00000
_exptl_absorpt_correction_T_min 0.85884
_exptl_absorpt_correction_type multi-scan
_exptl_absorpt_process_details
; 
CrysAlisPro 1.171.40.82a (Rigaku Oxford Diffraction, 2020) 
Empirical absorption correction using spherical harmonics, 
implemented in SCALE3 ABSPACK scaling algorithm. 
;
_exptl_crystal_colour green
_exptl_crystal_density_diffrn 1.647
_exptl_crystal_description plate
_exptl_crystal_F_000 490
_exptl_crystal_size_max 0.725
_exptl_crystal_size_mid 0.425
_exptl_crystal_size_min 0.148
_refine_diff_density_max 0.523
_refine_diff_density_min -0.353
_refine_diff_density_rms 0.048
_refine_ls_extinction_method none
_refine_ls_goodness_of_fit_ref 1.028
_refine_ls_hydrogen_treatment constr
_refine_ls_matrix_type full
_refine_ls_number_parameters 309
_refine_ls_number_reflns 4009
_refine_ls_number_restraints 66
_refine_ls_restrained_S_all 1.032
_refine_ls_R_factor_all 0.0371
_refine_ls_R_factor_gt 0.0331
_refine_ls_shift/su_max 0.001
_refine_ls_shift/su_mean 0.000
_refine_ls_structure_factor_coef Fsqd
_refine_ls_weighting_details 'w=1/[\s^2^(Fo^2^)+(0.0463P)^2^+0.4736P] where P=(Fo^2^+2Fc^2^)/3'
_refine_ls_weighting_scheme calc
_refine_ls_wR_factor_gt 0.0878
_refine_ls_wR_factor_ref 0.0907
_reflns_Friedel_coverage 0.000
_reflns_number_gt 3652
_reflns_number_total 4009
_reflns_threshold_expression 'I > 2\s(I)'
_cod_data_source_file d3dt03862a2.cif
_cod_data_source_block 1
_cod_depositor_comments 'Adding full bibliography for 7715003--7715004.cif.'
_cod_database_code 7715003
_shelx_shelxl_version_number 2018/3
_shelx_space_group_comment
; 
The symmetry employed for this shelxl refinement is uniquely defined 
by the following loop, which should always be used as a source of 
symmetry information in preference to the above space-group names. 
They are only intended as comments. 
;

loop_
_space_group_symop_operation_xyz
'x, y, z'
'-x, -y, -z'

loop_
_atom_site_label
_atom_site_type_symbol
_atom_site_fract_x
_atom_site_fract_y
_atom_site_fract_z
_atom_site_U_iso_or_equiv
_atom_site_adp_type
_atom_site_occupancy
_atom_site_site_symmetry_order
_atom_site_calc_flag
_atom_site_refinement_flags_posn
_atom_site_refinement_flags_adp
_atom_site_refinement_flags_occupancy
_atom_site_disorder_assembly
_atom_site_disorder_group
Cu1 Cu 0.70557(3) 0.40868(3) 0.68470(2) 0.04501(11) Uani 1 1 d . . . . .
B1 B 0.5868(3) 0.1672(3) 0.8324(3) 0.0549(6) Uani 1 1 d D . . . .
F1 F 0.4741(2) 0.1189(2) 0.72191(19) 0.0964(6) Uani 1 1 d D . . . .
F2A F 0.6267(10) 0.2985(5) 0.8379(8) 0.0745(17) Uani 0.61(2) 1 d D . P A 1
F3A F 0.7125(7) 0.0993(8) 0.8226(13) 0.121(3) Uani 0.61(2) 1 d D . P A 1
F4A F 0.5426(15) 0.1535(12) 0.9320(6) 0.127(3) Uani 0.61(2) 1 d D . P A 1
F2B F 0.667(2) 0.2859(12) 0.8326(11) 0.087(4) Uani 0.39(2) 1 d D . P A 2
F3B F 0.6793(17) 0.0814(11) 0.8690(15) 0.127(4) Uani 0.39(2) 1 d D . P A 2
F4B F 0.5177(14) 0.207(2) 0.9306(11) 0.129(5) Uani 0.39(2) 1 d D . P A 2
O1 O 0.65927(18) 0.23992(17) 0.55455(16) 0.0553(4) Uani 1 1 d . . . . .
O2 O 0.50709(17) 0.46159(15) 0.63439(15) 0.0502(4) Uani 1 1 d . . . . .
O3 O -0.0302(2) 0.03500(18) 0.2592(2) 0.0769(6) Uani 1 1 d . . . . .
O4 O -0.14256(18) 0.22340(17) 0.29641(17) 0.0601(4) Uani 1 1 d . . . . .
N1 N 0.7775(2) 0.58237(17) 0.81217(16) 0.0451(4) Uani 1 1 d . . . . .
N2 N 0.9253(2) 0.38161(18) 0.73828(17) 0.0466(4) Uani 1 1 d . . . . .
C1 C 0.5280(3) 0.1919(2) 0.4898(2) 0.0506(5) Uani 1 1 d . . . . .
H1 H 0.518628 0.104704 0.439709 0.061 Uiso 1 1 calc R U . . .
C2 C 0.3922(2) 0.2548(2) 0.48390(19) 0.0434(4) Uani 1 1 d . . . . .
C3 C 0.3886(2) 0.3889(2) 0.55297(19) 0.0424(4) Uani 1 1 d . . . . .
C4 C 0.2484(2) 0.4458(2) 0.5308(2) 0.0470(5) Uani 1 1 d . . . . .
H4 H 0.244391 0.535208 0.570357 0.056 Uiso 1 1 calc R U . . .
C5 C 0.1185(3) 0.3711(2) 0.4517(2) 0.0466(5) Uani 1 1 d . . . . .
H5 H 0.027377 0.410766 0.438935 0.056 Uiso 1 1 calc R U . . .
C6 C 0.1192(2) 0.2354(2) 0.38911(19) 0.0441(5) Uani 1 1 d . . . . .
C7 C 0.2548(3) 0.1804(2) 0.4038(2) 0.0461(5) Uani 1 1 d . . . . .
H7 H 0.257085 0.092122 0.360251 0.055 Uiso 1 1 calc R U . . .
C8 C -0.0227(3) 0.1523(2) 0.3084(2) 0.0491(5) Uani 1 1 d . . . . .
C9 C -0.2868(3) 0.1498(3) 0.2201(3) 0.0812(9) Uani 1 1 d . . . . .
H9A H -0.281978 0.116808 0.133891 0.122 Uiso 1 1 calc R U . . .
H9B H -0.366506 0.208446 0.221297 0.122 Uiso 1 1 calc R U . . .
H9C H -0.307636 0.075357 0.254376 0.122 Uiso 1 1 calc R U . . .
C10 C 0.6903(3) 0.6790(2) 0.8442(2) 0.0565(6) Uani 1 1 d . . . . .
H10 H 0.585661 0.664828 0.807127 0.068 Uiso 1 1 calc R U . . .
C11 C 0.7504(3) 0.7986(3) 0.9302(3) 0.0653(7) Uani 1 1 d . . . . .
H11 H 0.687317 0.864478 0.950811 0.078 Uiso 1 1 calc R U . . .
C12 C 0.9030(3) 0.8196(3) 0.9848(2) 0.0657(7) Uani 1 1 d . . . . .
H12 H 0.945200 0.900152 1.043392 0.079 Uiso 1 1 calc R U . . .
C13 C 0.9960(3) 0.7206(3) 0.9529(2) 0.0596(6) Uani 1 1 d . . . . .
H13 H 1.100731 0.733569 0.989511 0.071 Uiso 1 1 calc R U . . .
C14 C 0.9290(2) 0.6021(2) 0.86542(19) 0.0448(5) Uani 1 1 d . . . . .
C15 C 1.0134(2) 0.4880(2) 0.8231(2) 0.0464(5) Uani 1 1 d . . . . .
C16 C 1.1688(3) 0.4866(3) 0.8661(2) 0.0607(6) Uani 1 1 d . . . . .
H16 H 1.228184 0.561108 0.923850 0.073 Uiso 1 1 calc R U . . .
C17 C 1.2353(3) 0.3731(3) 0.8224(3) 0.0664(7) Uani 1 1 d . . . . .
H17 H 1.340179 0.370780 0.849755 0.080 Uiso 1 1 calc R U . . .
C18 C 1.1465(3) 0.2651(3) 0.7391(3) 0.0651(7) Uani 1 1 d . . . . .
H18 H 1.189627 0.187427 0.710086 0.078 Uiso 1 1 calc R U . . .
C19 C 0.9918(3) 0.2715(3) 0.6981(3) 0.0576(6) Uani 1 1 d . . . . .
H19 H 0.931494 0.197210 0.640702 0.069 Uiso 1 1 calc R U . . .

loop_
_atom_site_aniso_label
_atom_site_aniso_U_11
_atom_site_aniso_U_22
_atom_site_aniso_U_33
_atom_site_aniso_U_23
_atom_site_aniso_U_13
_atom_site_aniso_U_12
Cu1 0.04353(16) 0.04240(17) 0.04190(16) 0.00566(11) 0.00337(11) -0.00107(11)
B1 0.0467(13) 0.0540(15) 0.0625(16) 0.0197(13) 0.0076(11) 0.0005(11)
F1 0.0827(12) 0.1003(14) 0.0852(12) 0.0233(11) -0.0101(9) -0.0291(10)
F2A 0.087(4) 0.044(2) 0.089(3) 0.0058(18) 0.027(3) -0.0044(19)
F3A 0.071(3) 0.083(4) 0.180(7) -0.006(3) 0.011(3) 0.027(2)
F4A 0.170(7) 0.147(6) 0.077(3) 0.054(3) 0.038(4) -0.022(4)
F2B 0.096(7) 0.096(6) 0.060(4) 0.038(4) -0.004(4) -0.043(5)
F3B 0.115(7) 0.103(5) 0.194(9) 0.089(7) 0.042(6) 0.054(5)
F4B 0.107(5) 0.218(13) 0.119(5) 0.094(7) 0.074(4) 0.082(7)
O1 0.0494(9) 0.0506(9) 0.0554(9) -0.0005(7) 0.0073(7) 0.0037(7)
O2 0.0470(8) 0.0412(8) 0.0489(8) 0.0008(6) -0.0015(7) 0.0005(6)
O3 0.0614(11) 0.0466(10) 0.0980(15) -0.0132(10) 0.0059(10) -0.0078(8)
O4 0.0461(9) 0.0534(10) 0.0672(11) 0.0013(8) 0.0038(7) -0.0034(7)
N1 0.0477(10) 0.0425(10) 0.0406(9) 0.0086(8) 0.0058(8) -0.0007(8)
N2 0.0481(10) 0.0444(10) 0.0465(10) 0.0140(8) 0.0094(8) 0.0016(8)
C1 0.0573(13) 0.0400(12) 0.0475(12) 0.0012(9) 0.0104(10) 0.0031(10)
C2 0.0503(11) 0.0370(10) 0.0386(10) 0.0059(8) 0.0076(9) 0.0008(9)
C3 0.0497(11) 0.0381(11) 0.0366(10) 0.0081(8) 0.0081(8) 0.0016(9)
C4 0.0522(12) 0.0350(11) 0.0460(11) 0.0002(9) 0.0078(9) 0.0024(9)
C5 0.0466(11) 0.0418(11) 0.0458(11) 0.0044(9) 0.0083(9) 0.0020(9)
C6 0.0490(11) 0.0411(11) 0.0374(10) 0.0053(8) 0.0078(9) -0.0040(9)
C7 0.0557(12) 0.0340(10) 0.0433(11) 0.0027(8) 0.0104(9) -0.0009(9)
C8 0.0511(12) 0.0450(12) 0.0448(11) 0.0032(9) 0.0093(9) -0.0060(9)
C9 0.0481(14) 0.083(2) 0.091(2) 0.0011(17) 0.0001(14) -0.0089(13)
C10 0.0606(14) 0.0506(13) 0.0519(13) 0.0053(10) 0.0102(11) 0.0038(11)
C11 0.0837(19) 0.0511(14) 0.0579(15) 0.0015(11) 0.0233(13) 0.0058(13)
C12 0.089(2) 0.0498(14) 0.0494(13) -0.0022(11) 0.0174(13) -0.0150(13)
C13 0.0625(15) 0.0613(15) 0.0453(12) 0.0063(11) 0.0064(11) -0.0167(12)
C14 0.0493(11) 0.0472(12) 0.0353(10) 0.0128(9) 0.0059(8) -0.0068(9)
C15 0.0469(11) 0.0516(12) 0.0411(11) 0.0190(9) 0.0068(9) -0.0037(9)
C16 0.0489(13) 0.0704(17) 0.0601(14) 0.0240(13) 0.0043(11) -0.0054(11)
C17 0.0489(13) 0.0788(19) 0.0775(18) 0.0346(15) 0.0137(12) 0.0075(13)
C18 0.0603(15) 0.0656(17) 0.0811(18) 0.0324(14) 0.0254(13) 0.0179(13)
C19 0.0584(14) 0.0499(14) 0.0647(15) 0.0181(11) 0.0135(11) 0.0053(11)

loop_
_atom_type_symbol
_atom_type_description
_atom_type_scat_dispersion_real
_atom_type_scat_dispersion_imag
_atom_type_scat_source
C C 0.0033 0.0016 'International Tables Vol C Tables 4.2.6.8 and 6.1.1.4'
H H 0.0000 0.0000 'International Tables Vol C Tables 4.2.6.8 and 6.1.1.4'
N N 0.0061 0.0033 'International Tables Vol C Tables 4.2.6.8 and 6.1.1.4'
O O 0.0106 0.0060 'International Tables Vol C Tables 4.2.6.8 and 6.1.1.4'
B B 0.0013 0.0007 'International Tables Vol C Tables 4.2.6.8 and 6.1.1.4'
F F 0.0171 0.0103 'International Tables Vol C Tables 4.2.6.8 and 6.1.1.4'
Cu Cu 0.3201 1.2651 'International Tables Vol C Tables 4.2.6.8 and 6.1.1.4'

loop_
_geom_angle_atom_site_label_1
_geom_angle_atom_site_label_2
_geom_angle_atom_site_label_3
_geom_angle
_geom_angle_site_symmetry_1
_geom_angle_site_symmetry_3
_geom_angle_publ_flag
O2 Cu1 O1 93.60(6) . . ?
O2 Cu1 N1 91.82(7) . . ?
O1 Cu1 N1 172.84(7) . . ?
O2 Cu1 N2 171.23(7) . . ?
O1 Cu1 N2 92.50(7) . . ?
N1 Cu1 N2 81.61(7) . . ?
O2 Cu1 F2B 98.8(5) . . ?
O1 Cu1 F2B 88.1(3) . . ?
N1 Cu1 F2B 95.7(3) . . ?
N2 Cu1 F2B 87.7(5) . . ?
F4A B1 F2A 112.1(6) . . ?
F3B B1 F1 116.0(7) . . ?
F4A B1 F1 111.4(5) . . ?
F2A B1 F1 107.2(4) . . ?
F4A B1 F3A 111.4(5) . . ?
F2A B1 F3A 106.5(5) . . ?
F1 B1 F3A 107.8(4) . . ?
F3B B1 F4B 104.8(7) . . ?
F1 B1 F4B 107.8(7) . . ?
F3B B1 F2B 111.2(8) . . ?
F1 B1 F2B 112.5(5) . . ?
F4B B1 F2B 103.3(8) . . ?
B1 F2B Cu1 138.8(7) . . ?
C1 O1 Cu1 124.21(15) . . ?
C3 O2 Cu1 127.01(14) . . ?
C8 O4 C9 115.9(2) . . ?
C10 N1 C14 119.4(2) . . ?
C10 N1 Cu1 125.79(16) . . ?
C14 N1 Cu1 114.80(15) . . ?
C19 N2 C15 118.5(2) . . ?
C19 N2 Cu1 126.96(17) . . ?
C15 N2 Cu1 114.49(15) . . ?
O1 C1 C2 127.3(2) . . ?
O1 C1 H1 116.3 . . ?
C2 C1 H1 116.3 . . ?
C1 C2 C7 117.68(19) . . ?
C1 C2 C3 122.9(2) . . ?
C7 C2 C3 119.4(2) . . ?
O2 C3 C4 118.45(19) . . ?
O2 C3 C2 123.7(2) . . ?
C4 C3 C2 117.90(19) . . ?
C5 C4 C3 120.8(2) . . ?
C5 C4 H4 119.6 . . ?
C3 C4 H4 119.6 . . ?
C4 C5 C6 121.6(2) . . ?
C4 C5 H5 119.2 . . ?
C6 C5 H5 119.2 . . ?
C7 C6 C5 118.61(19) . . ?
C7 C6 C8 119.7(2) . . ?
C5 C6 C8 121.7(2) . . ?
C6 C7 C2 121.4(2) . . ?
C6 C7 H7 119.3 . . ?
C2 C7 H7 119.3 . . ?
O3 C8 O4 123.3(2) . . ?
O3 C8 C6 124.5(2) . . ?
O4 C8 C6 112.11(19) . . ?
O4 C9 H9A 109.5 . . ?
O4 C9 H9B 109.5 . . ?
H9A C9 H9B 109.5 . . ?
O4 C9 H9C 109.5 . . ?
H9A C9 H9C 109.5 . . ?
H9B C9 H9C 109.5 . . ?
N1 C10 C11 122.0(2) . . ?
N1 C10 H10 119.0 . . ?
C11 C10 H10 119.0 . . ?
C12 C11 C10 119.2(3) . . ?
C12 C11 H11 120.4 . . ?
C10 C11 H11 120.4 . . ?
C11 C12 C13 119.8(2) . . ?
C11 C12 H12 120.1 . . ?
C13 C12 H12 120.1 . . ?
C14 C13 C12 118.4(2) . . ?
C14 C13 H13 120.8 . . ?
C12 C13 H13 120.8 . . ?
N1 C14 C13 121.2(2) . . ?
N1 C14 C15 114.49(19) . . ?
C13 C14 C15 124.3(2) . . ?
N2 C15 C16 121.4(2) . . ?
N2 C15 C14 114.47(19) . . ?
C16 C15 C14 124.1(2) . . ?
C15 C16 C17 119.2(3) . . ?
C15 C16 H16 120.4 . . ?
C17 C16 H16 120.4 . . ?
C18 C17 C16 119.5(2) . . ?
C18 C17 H17 120.3 . . ?
C16 C17 H17 120.3 . . ?
C17 C18 C19 119.3(3) . . ?
C17 C18 H18 120.3 . . ?
C19 C18 H18 120.3 . . ?
N2 C19 C18 122.0(2) . . ?
N2 C19 H19 119.0 . . ?
C18 C19 H19 119.0 . . ?

loop_
_geom_bond_atom_site_label_1
_geom_bond_atom_site_label_2
_geom_bond_distance
_geom_bond_site_symmetry_2
_geom_bond_publ_flag
Cu1 O2 1.8903(15) . ?
Cu1 O1 1.9481(16) . ?
Cu1 N1 1.9834(17) . ?
Cu1 N2 1.9886(18) . ?
Cu1 F2B 2.374(9) . ?
B1 F3B 1.299(9) . ?
B1 F4A 1.310(7) . ?
B1 F2A 1.364(6) . ?
B1 F1 1.367(3) . ?
B1 F3A 1.378(6) . ?
B1 F4B 1.392(9) . ?
B1 F2B 1.394(9) . ?
O1 C1 1.248(3) . ?
O2 C3 1.299(2) . ?
O3 C8 1.196(3) . ?
O4 C8 1.330(3) . ?
O4 C9 1.448(3) . ?
N1 C10 1.336(3) . ?
N1 C14 1.346(3) . ?
N2 C19 1.343(3) . ?
N2 C15 1.349(3) . ?
C1 C2 1.410(3) . ?
C1 H1 0.9300 . ?
C2 C7 1.417(3) . ?
C2 C3 1.423(3) . ?
C3 C4 1.411(3) . ?
C4 C5 1.367(3) . ?
C4 H4 0.9300 . ?
C5 C6 1.411(3) . ?
C5 H5 0.9300 . ?
C6 C7 1.364(3) . ?
C6 C8 1.482(3) . ?
C7 H7 0.9300 . ?
C9 H9A 0.9600 . ?
C9 H9B 0.9600 . ?
C9 H9C 0.9600 . ?
C10 C11 1.372(3) . ?
C10 H10 0.9300 . ?
C11 C12 1.358(4) . ?
C11 H11 0.9300 . ?
C12 C13 1.389(4) . ?
C12 H12 0.9300 . ?
C13 C14 1.384(3) . ?
C13 H13 0.9300 . ?
C14 C15 1.479(3) . ?
C15 C16 1.377(3) . ?
C16 C17 1.380(4) . ?
C16 H16 0.9300 . ?
C17 C18 1.356(4) . ?
C17 H17 0.9300 . ?
C18 C19 1.376(4) . ?
C18 H18 0.9300 . ?
C19 H19 0.9300 . ?
